data_7111032
loop_
_publ_author_name
'K\"ov\'er, P\'eter'
'Haj\'os, Gy\"orgy'
'Riedl, Zsuzsanna'
'P\'ark\'anyi, L\'aszl\'o'
'Kollenz, Gert'

_publ_section_title
;
 An unexpected valence bond isomerization to the heteroaromatic ring
 system: [1,2,3]triazolo[4,5-d]pyridazine
;
_journal_issue 18
_journal_name_full 'Chemical Communications'
_journal_page_first 1785
_journal_paper_doi 10.1039/b004775i
_journal_year 2000
_chemical_formula_sum 'C22 H16 N8 O2'
_chemical_formula_weight 424.43
_chemical_name_systematic
;                                                                               
 ?                                                                              
;
_space_group_IT_number 14
_symmetry_cell_setting monoclinic
_symmetry_space_group_name_Hall '-P 2ybc'
_symmetry_space_group_name_H-M 'P 1 21/c 1'
_atom_sites_solution_hydrogens geom
_atom_sites_solution_primary direct
_atom_sites_solution_secondary difmap
_audit_creation_method SHELXL-97
_cell_angle_alpha 90.00
_cell_angle_beta 92.00(1)
_cell_angle_gamma 90.00
_cell_formula_units_Z 4
_cell_length_a 6.163(1)
_cell_length_b 17.243(4)
_cell_length_c 18.471(1)
_cell_measurement_reflns_used 25
_cell_measurement_temperature 293(2)
_cell_measurement_theta_max 12.62
_cell_measurement_theta_min 9.94
_cell_volume 1961.7(6)
_computing_cell_refinement 'CAD4 Express'
_computing_data_collection 'CAD4 Express'
_computing_data_reduction 'XCAD4 (Harms 1996)'
_computing_structure_refinement 'SHELXL-97 (Sheldrick, 1997)'
_computing_structure_solution 'SHELXS-97 (Sheldrick, 1997)'
_diffrn_ambient_temperature 293(2)
_diffrn_measured_fraction_theta_full 0.988
_diffrn_measured_fraction_theta_max 0.988
_diffrn_measurement_device_type 'Enraf-Nonius CAD4'
_diffrn_measurement_method \w--2\q
_diffrn_radiation_monochromator graphite
_diffrn_radiation_source 'fine-focus sealed tube'
_diffrn_radiation_type 'MO k\a'
_diffrn_radiation_wavelength 0.710730
_diffrn_reflns_av_R_equivalents 0.0206
_diffrn_reflns_av_sigmaI/netI 0.0814
_diffrn_reflns_limit_h_max 7
_diffrn_reflns_limit_h_min 0
_diffrn_reflns_limit_k_max 6
_diffrn_reflns_limit_k_min -21
_diffrn_reflns_limit_l_max 22
_diffrn_reflns_limit_l_min -22
_diffrn_reflns_number 4175
_diffrn_reflns_theta_full 25.74
_diffrn_reflns_theta_max 25.74
_diffrn_reflns_theta_min 2.21
_diffrn_standards_decay_% 1
_diffrn_standards_interval_time 60
_diffrn_standards_number 3
_exptl_absorpt_coefficient_mu 0.099
_exptl_absorpt_correction_T_max 0.9882
_exptl_absorpt_correction_T_min 0.9707
_exptl_absorpt_correction_type psi-scan
_exptl_crystal_colour orange
_exptl_crystal_density_diffrn 1.437
_exptl_crystal_density_method 'not measured'
_exptl_crystal_description needle
_exptl_crystal_F_000 880
_exptl_crystal_size_max 0.40
_exptl_crystal_size_mid 0.14
_exptl_crystal_size_min 0.12
_refine_diff_density_max 0.158
_refine_diff_density_min -0.158
_refine_diff_density_rms 0.037
_refine_ls_extinction_method none
_refine_ls_goodness_of_fit_ref 0.842
_refine_ls_hydrogen_treatment riding
_refine_ls_matrix_type full
_refine_ls_number_parameters 290
_refine_ls_number_reflns 3713
_refine_ls_number_restraints 0
_refine_ls_restrained_S_all 0.842
_refine_ls_R_factor_all 0.1173
_refine_ls_R_factor_gt 0.0404
_refine_ls_shift/su_max 0.001
_refine_ls_shift/su_mean 0.000
_refine_ls_structure_factor_coef Fsqd
_refine_ls_weighting_details 'calc w=1/[\s^2^(Fo^2^)+(0.0559P)^2^+0.0000P] where P=(Fo^2^+2Fc^2^)/3'
_refine_ls_weighting_scheme calc
_refine_ls_wR_factor_gt 0.0909
_refine_ls_wR_factor_ref 0.1036
_reflns_number_gt 1842
_reflns_number_total 3713
_reflns_threshold_expression >2sigma(I)
_cod_data_source_file b004775isup1.cif
_cod_data_source_block kp56
_cod_original_sg_symbol_H-M P21/c
_cod_database_code 7111032

loop_
_symmetry_equiv_pos_as_xyz
'x, y, z'
'x, -y+1/2, z+1/2'
'-x, -y, -z'
'-x, y-1/2, -z-1/2'

loop_
_atom_site_label
_atom_site_type_symbol
_atom_site_fract_x
_atom_site_fract_y
_atom_site_fract_z
_atom_site_U_iso_or_equiv
_atom_site_adp_type
_atom_site_occupancy
_atom_site_symmetry_multiplicity
_atom_site_calc_flag
_atom_site_refinement_flags
O1' O -1.2510(3) 0.86457(13) -0.17602(12) 0.0933(6) Uani 1 1 d .
O2' O -1.2849(3) 0.93100(15) -0.07896(12) 0.1010(7) Uani 1 1 d .
N1 N -0.3388(3) 0.77908(10) 0.06698(9) 0.0456(5) Uani 1 1 d .
N2 N -0.4194(3) 0.75604(10) 0.00245(9) 0.0437(4) Uani 1 1 d .
N3 N -0.3050(3) 0.70157(10) -0.03178(9) 0.0441(4) Uani 1 1 d .
N5 N 0.1852(3) 0.63666(10) 0.06680(9) 0.0437(4) Uani 1 1 d .
N6 N 0.1605(3) 0.68330(10) 0.12557(8) 0.0462(5) Uani 1 1 d .
N1A N 0.0023(3) 0.77857(11) 0.19344(9) 0.0534(5) Uani 1 1 d .
N1' N -1.1870(3) 0.88470(14) -0.11560(14) 0.0675(6) Uani 1 1 d .
N2B N -0.1285(3) 0.90099(13) 0.15725(11) 0.0664(6) Uani 1 1 d .
C3A C -0.1377(3) 0.68842(11) 0.01500(10) 0.0390(5) Uani 1 1 d .
C4 C 0.0465(3) 0.63711(12) 0.01198(10) 0.0399(5) Uani 1 1 d .
C7 C -0.0012(3) 0.73747(13) 0.13535(11) 0.0432(5) Uani 1 1 d .
C7A C -0.1588(3) 0.73659(12) 0.07484(10) 0.0396(5) Uani 1 1 d .
C8 C 0.3278(4) 0.67300(15) 0.18275(12) 0.0604(6) Uani 1 1 d .
H8A H 0.2685 0.6448 0.2223 0.085 Uiso 1 1 calc R
H8B H 0.3774 0.7228 0.1995 0.085 Uiso 1 1 calc R
H8C H 0.4475 0.6446 0.1640 0.085 Uiso 1 1 calc R
C1' C -0.6133(3) 0.78860(12) -0.02807(11) 0.0426(5) Uani 1 1 d .
C2' C -0.7206(4) 0.84440(13) 0.01063(12) 0.0527(6) Uani 1 1 d .
H2' H -0.6661 0.8604 0.0558 0.069 Uiso 1 1 calc R
C3' C -0.9093(4) 0.87612(14) -0.01843(13) 0.0571(6) Uani 1 1 d .
H3' H -0.9849 0.9134 0.0069 0.074 Uiso 1 1 calc R
C4' C -0.9837(3) 0.85161(13) -0.08565(12) 0.0494(6) Uani 1 1 d .
C5' C -0.8791(4) 0.79631(14) -0.12422(12) 0.0510(6) Uani 1 1 d .
H5' H -0.9342 0.7807 -0.1694 0.066 Uiso 1 1 calc R
C6' C -0.6917(3) 0.76410(14) -0.09548(11) 0.0492(6) Uani 1 1 d .
H6' H -0.6182 0.7263 -0.1209 0.064 Uiso 1 1 calc R
C1" C 0.0892(3) 0.58397(11) -0.04875(10) 0.0404(5) Uani 1 1 d .
C2" C -0.0634(4) 0.56846(14) -0.10312(11) 0.0530(6) Uani 1 1 d .
H2" H -0.1974 0.5932 -0.1030 0.069 Uiso 1 1 calc R
C3" C -0.0201(4) 0.51662(14) -0.15776(12) 0.0596(6) Uani 1 1 d .
H3" H -0.1254 0.5068 -0.1939 0.078 Uiso 1 1 calc R
C4" C 0.1756(4) 0.47962(14) -0.15931(12) 0.0551(6) Uani 1 1 d .
H4" H 0.2034 0.4440 -0.1956 0.072 Uiso 1 1 calc R
C5" C 0.3307(4) 0.49603(16) -0.10619(13) 0.0642(7) Uani 1 1 d .
H5" H 0.4651 0.4716 -0.1070 0.083 Uiso 1 1 calc R
C6" C 0.2895(4) 0.54797(14) -0.05200(12) 0.0553(6) Uani 1 1 d .
H6" H 0.3974 0.5591 -0.0171 0.072 Uiso 1 1 calc R
C1B C -0.1543(4) 0.83782(13) 0.19838(11) 0.0495(6) Uani 1 1 d .
C3B C -0.2868(5) 0.95498(16) 0.15908(14) 0.0720(7) Uani 1 1 d .
H3B H -0.2741 0.9991 0.1305 0.094 Uiso 1 1 calc R
C4B C -0.4654(5) 0.94821(16) 0.20086(14) 0.0692(7) Uani 1 1 d .
H4B H -0.5737 0.9858 0.1994 0.090 Uiso 1 1 calc R
C5B C -0.4797(4) 0.88492(16) 0.24449(14) 0.0659(7) Uani 1 1 d .
H5B H -0.5972 0.8796 0.2744 0.086 Uiso 1 1 calc R
C6B C -0.3218(4) 0.82903(14) 0.24450(12) 0.0520(6) Uani 1 1 d .
H6B H -0.3281 0.7863 0.2750 0.068 Uiso 1 1 calc R

loop_
_atom_site_aniso_label
_atom_site_aniso_U_11
_atom_site_aniso_U_22
_atom_site_aniso_U_33
_atom_site_aniso_U_23
_atom_site_aniso_U_13
_atom_site_aniso_U_12
O1' 0.0848(14) 0.1039(16) 0.0883(15) 0.0068(13) -0.0361(12) 0.0155(12)
O2' 0.0774(14) 0.1243(18) 0.1008(16) 0.0094(15) -0.0055(12) 0.0474(14)
N1 0.0448(11) 0.0532(12) 0.0387(10) -0.0029(9) -0.0004(8) 0.0007(9)
N2 0.0421(10) 0.0475(11) 0.0414(10) -0.0037(9) 0.0003(8) 0.0035(9)
N3 0.0405(10) 0.0477(11) 0.0439(10) -0.0004(9) -0.0009(8) -0.0007(9)
N5 0.0421(10) 0.0483(11) 0.0407(10) -0.0020(9) -0.0001(9) -0.0039(9)
N6 0.0440(11) 0.0552(12) 0.0389(10) -0.0081(9) -0.0042(8) 0.0059(9)
N1A 0.0521(11) 0.0646(13) 0.0430(11) -0.0110(10) -0.0054(9) 0.0085(10)
N1' 0.0523(14) 0.0761(16) 0.0737(16) 0.0257(13) -0.0034(13) 0.0075(12)
N2B 0.0757(15) 0.0700(15) 0.0533(12) 0.0005(11) -0.0001(11) 0.0036(13)
C3A 0.0378(12) 0.0416(12) 0.0377(11) 0.0036(10) 0.0020(10) -0.0033(10)
C4 0.0394(12) 0.0427(12) 0.0375(11) 0.0042(10) 0.0013(10) -0.0049(10)
C7 0.0421(12) 0.0464(13) 0.0410(12) -0.0003(10) 0.0016(10) 0.0009(11)
C7A 0.0386(12) 0.0420(12) 0.0384(11) 0.0025(10) 0.0036(9) 0.0024(10)
C8 0.0574(15) 0.0733(16) 0.0494(13) -0.0107(13) -0.0150(12) 0.0107(13)
C1' 0.0368(12) 0.0476(13) 0.0433(12) 0.0069(10) 0.0009(10) 0.0008(11)
C2' 0.0483(14) 0.0612(15) 0.0485(13) -0.0041(12) 0.0000(11) 0.0042(12)
C3' 0.0534(15) 0.0584(15) 0.0595(15) 0.0047(12) 0.0025(12) 0.0080(13)
C4' 0.0418(13) 0.0515(14) 0.0546(14) 0.0187(12) -0.0018(11) 0.0013(12)
C5' 0.0501(14) 0.0588(15) 0.0437(12) 0.0110(12) -0.0035(11) -0.0037(12)
C6' 0.0489(13) 0.0567(14) 0.0419(12) -0.0014(11) 0.0012(11) 0.0012(12)
C1" 0.0441(13) 0.0396(12) 0.0375(11) 0.0030(9) 0.0032(10) -0.0030(10)
C2" 0.0518(14) 0.0600(15) 0.0469(13) -0.0056(12) -0.0040(11) 0.0029(12)
C3" 0.0696(18) 0.0590(16) 0.0496(14) -0.0100(12) -0.0077(12) 0.0022(14)
C4" 0.0665(17) 0.0562(15) 0.0433(13) -0.0089(11) 0.0099(12) -0.0017(13)
C5" 0.0573(16) 0.0759(18) 0.0597(15) -0.0114(14) 0.0051(13) 0.0095(14)
C6" 0.0480(14) 0.0675(16) 0.0502(14) -0.0130(12) -0.0021(11) 0.0054(13)
C1B 0.0564(15) 0.0500(14) 0.0411(12) -0.0093(11) -0.0105(11) 0.0010(12)
C3B 0.095(2) 0.0597(17) 0.0608(16) 0.0068(13) 0.0003(15) 0.0109(16)
C4B 0.0758(19) 0.0647(17) 0.0668(17) -0.0026(15) -0.0025(15) 0.0225(15)
C5B 0.0614(16) 0.0689(17) 0.0678(16) -0.0025(14) 0.0072(13) 0.0080(14)
C6B 0.0511(14) 0.0514(14) 0.0538(14) -0.0004(11) 0.0057(12) -0.0016(12)

loop_
_atom_type_symbol
_atom_type_description
_atom_type_scat_dispersion_real
_atom_type_scat_dispersion_imag
_atom_type_scat_source
C C 0.0033 0.0016 'International Tables Vol C Tables 4.2.6.8 and 6.1.1.4'
H H 0.0000 0.0000 'International Tables Vol C Tables 4.2.6.8 and 6.1.1.4'
N N 0.0061 0.0033 'International Tables Vol C Tables 4.2.6.8 and 6.1.1.4'
O O 0.0106 0.0060 'International Tables Vol C Tables 4.2.6.8 and 6.1.1.4'

loop_
_geom_angle_atom_site_label_1
_geom_angle_atom_site_label_2
_geom_angle_atom_site_label_3
_geom_angle
C7A N1 N2 102.48(16)
N1 N2 N3 116.23(15)
N1 N2 C1' 121.26(17)
N3 N2 C1' 122.50(16)
C3A N3 N2 102.65(16)
C4 N5 N6 121.78(17)
N5 N6 C7 127.15(16)
N5 N6 C8 114.07(17)
C7 N6 C8 118.78(17)
C7 N1A C1B 117.51(18)
O2' N1' O1' 122.9(2)
O2' N1' C4' 118.5(2)
O1' N1' C4' 118.6(2)
C1B N2B C3B 116.5(2)
N3 C3A C7A 108.64(17)
N3 C3A C4 131.86(18)
C7A C3A C4 119.49(18)
N5 C4 C3A 118.03(18)
N5 C4 C1" 117.18(18)
C3A C4 C1" 124.79(17)
N1A C7 N6 119.40(18)
N1A C7 C7A 129.65(19)
N6 C7 C7A 110.94(18)
N1 C7A C3A 109.98(17)
N1 C7A C7 127.49(18)
C3A C7A C7 122.53(18)
C2' C1' C6' 121.3(2)
C2' C1' N2 118.81(18)
C6' C1' N2 119.92(19)
C3' C2' C1' 119.2(2)
C4' C3' C2' 118.7(2)
C5' C4' C3' 122.5(2)
C5' C4' N1' 119.2(2)
C3' C4' N1' 118.3(2)
C4' C5' C6' 119.2(2)
C5' C6' C1' 119.1(2)
C2" C1" C6" 117.9(2)
C2" C1" C4 122.56(19)
C6" C1" C4 119.53(19)
C1" C2" C3" 120.9(2)
C4" C3" C2" 120.7(2)
C3" C4" C5" 118.8(2)
C6" C5" C4" 120.9(2)
C5" C6" C1" 120.8(2)
N2B C1B C6B 123.3(2)
N2B C1B N1A 117.2(2)
C6B C1B N1A 119.5(2)
N2B C3B C4B 123.4(2)
C5B C4B C3B 118.1(2)
C4B C5B C6B 120.2(2)
C1B C6B C5B 118.2(2)

loop_
_geom_bond_atom_site_label_1
_geom_bond_atom_site_label_2
_geom_bond_distance
O1' N1' 1.221(3)
O2' N1' 1.220(3)
N1 C7A 1.333(2)
N1 N2 1.336(2)
N2 N3 1.345(2)
N2 C1' 1.419(2)
N3 C3A 1.341(2)
N5 C4 1.302(2)
N5 N6 1.364(2)
N6 C7 1.382(2)
N6 C8 1.461(3)
N1A C7 1.285(3)
N1A C1B 1.411(3)
N1' C4' 1.468(3)
N2B C1B 1.341(3)
N2B C3B 1.350(3)
C3A C7A 1.392(3)
C3A C4 1.442(3)
C4 C1" 1.479(3)
C7 C7A 1.455(3)
C1' C2' 1.381(3)
C1' C6' 1.386(3)
C2' C3' 1.377(3)
C3' C4' 1.375(3)
C4' C5' 1.366(3)
C5' C6' 1.371(3)
C1" C2" 1.378(3)
C1" C6" 1.385(3)
C2" C3" 1.381(3)
C3" C4" 1.366(3)
C4" C5" 1.375(3)
C5" C6" 1.373(3)
C1B C6B 1.369(3)
C3B C4B 1.371(3)
C4B C5B 1.361(3)
C5B C6B 1.370(3)

loop_
_geom_torsion_atom_site_label_1
_geom_torsion_atom_site_label_2
_geom_torsion_atom_site_label_3
_geom_torsion_atom_site_label_4
_geom_torsion
C7A N1 N2 N3 0.2(2)
C7A N1 N2 C1' -178.83(17)
N1 N2 N3 C3A 0.3(2)
C1' N2 N3 C3A 179.38(17)
C4 N5 N6 C7 -2.3(3)
C4 N5 N6 C8 178.05(19)
N2 N3 C3A C7A -0.7(2)
N2 N3 C3A C4 -179.6(2)
N6 N5 C4 C3A -0.4(3)
N6 N5 C4 C1" -179.83(17)
N3 C3A C4 N5 -179.8(2)
C7A C3A C4 N5 1.5(3)
N3 C3A C4 C1" -0.4(3)
C7A C3A C4 C1" -179.17(18)
C1B N1A C7 N6 174.50(19)
C1B N1A C7 C7A -7.3(3)
N5 N6 C7 N1A -178.00(19)
C8 N6 C7 N1A 1.6(3)
N5 N6 C7 C7A 3.5(3)
C8 N6 C7 C7A -176.93(18)
N2 N1 C7A C3A -0.7(2)
N2 N1 C7A C7 179.33(19)
N3 C3A C7A N1 1.0(2)
C4 C3A C7A N1 179.97(17)
N3 C3A C7A C7 -179.07(18)
C4 C3A C7A C7 -0.1(3)
N1A C7 C7A N1 -0.5(4)
N6 C7 C7A N1 177.78(19)
N1A C7 C7A C3A 179.5(2)
N6 C7 C7A C3A -2.2(3)
N1 N2 C1' C2' -0.8(3)
N3 N2 C1' C2' -179.86(18)
N1 N2 C1' C6' 179.30(18)
N3 N2 C1' C6' 0.3(3)
C6' C1' C2' C3' 0.1(3)
N2 C1' C2' C3' -179.77(19)
C1' C2' C3' C4' -0.6(3)
C2' C3' C4' C5' 0.9(3)
C2' C3' C4' N1' 178.9(2)
O2' N1' C4' C5' 176.2(2)
O1' N1' C4' C5' -3.7(3)
O2' N1' C4' C3' -1.9(3)
O1' N1' C4' C3' 178.2(2)
C3' C4' C5' C6' -0.5(3)
N1' C4' C5' C6' -178.5(2)
C4' C5' C6' C1' -0.1(3)
C2' C1' C6' C5' 0.3(3)
N2 C1' C6' C5' -179.87(19)
N5 C4 C1" C2" 167.7(2)
C3A C4 C1" C2" -11.6(3)
N5 C4 C1" C6" -12.4(3)
C3A C4 C1" C6" 168.3(2)
C6" C1" C2" C3" 2.1(3)
C4 C1" C2" C3" -178.0(2)
C1" C2" C3" C4" -0.2(3)
C2" C3" C4" C5" -1.2(4)
C3" C4" C5" C6" 0.7(4)
C4" C5" C6" C1" 1.3(4)
C2" C1" C6" C5" -2.7(3)
C4 C1" C6" C5" 177.4(2)
C3B N2B C1B C6B -4.7(3)
C3B N2B C1B N1A 175.9(2)
C7 N1A C1B N2B -72.5(3)
C7 N1A C1B C6B 108.1(2)
C1B N2B C3B C4B 0.9(4)
N2B C3B C4B C5B 2.2(4)
C3B C4B C5B C6B -1.8(4)
N2B C1B C6B C5B 5.2(3)
N1A C1B C6B C5B -175.5(2)
C4B C5B C6B C1B -1.7(4)
